data_4516711
loop_
_publ_author_name
'MacNair, Alistair J.'
'Millet, Cl\'ement R. P.'
'Nichol, Gary S.'
'Ironmonger, Alan'
'Thomas, Stephen P.'

_publ_section_title
;
 Markovnikov-Selective, Activator-Free Iron-Catalyzed Vinylarene
 Hydroboration
;
_journal_issue 10
_journal_name_full 'ACS Catalysis'
_journal_page_first 7217
_journal_paper_doi 10.1021/acscatal.6b02281
_journal_volume 6
_journal_year 2016
_chemical_formula_moiety 'C36 H38 Fe N4 O2, C4 H8 O'
_chemical_formula_sum 'C40 H46 Fe N4 O3'
_chemical_formula_weight 686.66
_space_group_crystal_system orthorhombic
_space_group_IT_number 60
_space_group_name_Hall '-P 2n 2ab'
_space_group_name_H-M_alt 'P b c n'
_atom_sites_solution_hydrogens geom
_atom_sites_solution_primary direct
_audit_creation_date 2014-07-18
_audit_creation_method
;
Olex2 1.2
(compiled 2014.06.27 svn.r2953 for OlexSys, GUI svn.r4855)
;
_cell_angle_alpha 90
_cell_angle_beta 90
_cell_angle_gamma 90
_cell_formula_units_Z 8
_cell_length_a 24.0256(5)
_cell_length_b 13.1262(3)
_cell_length_c 22.3213(6)
_cell_measurement_reflns_used 30173
_cell_measurement_temperature 120.0
_cell_measurement_theta_max 30.8090
_cell_measurement_theta_min 3.2480
_cell_volume 7039.4(3)
_computing_cell_refinement
;
CrysAlisPro, Agilent Technologies,
Version 1.171.37.33 (release 27-03-2014 CrysAlis171 .NET)
(compiled Mar 27 2014,17:12:48)
;
_computing_data_collection
;
CrysAlisPro, Agilent Technologies,
Version 1.171.37.33 (release 27-03-2014 CrysAlis171 .NET)
(compiled Mar 27 2014,17:12:48)
;
_computing_data_reduction
;
CrysAlisPro, Agilent Technologies,
Version 1.171.37.33 (release 27-03-2014 CrysAlis171 .NET)
(compiled Mar 27 2014,17:12:48)
;
_computing_molecular_graphics 'Olex2 (Dolomanov et al., 2009)'
_computing_publication_material 'Olex2 (Dolomanov et al., 2009)'
_computing_structure_refinement 'ShelXL (Sheldrick, 2008)'
_computing_structure_solution 'ShelXS (Sheldrick, 2008)'
_diffrn_ambient_environment N~2~
_diffrn_ambient_temperature 120.0
_diffrn_detector 'CCD plate'
_diffrn_detector_area_resol_mean 5.1574
_diffrn_detector_type Atlas
_diffrn_measured_fraction_theta_full 0.997
_diffrn_measured_fraction_theta_max 0.963
_diffrn_measurement_details
;
#__ type_ start__ end____ width___ exp.time_
  1 omega  -86.00    9.00   1.0000   15.0000
omega____ theta____ kappa____ phi______ frames
    -      -13.2412  -38.0000 -150.0000 95

#__ type_ start__ end____ width___ exp.time_
  2 omega  -80.00  -34.00   1.0000   15.0000
omega____ theta____ kappa____ phi______ frames
    -      -13.2412  144.0000   65.6532 46

#__ type_ start__ end____ width___ exp.time_
  3 omega  -83.00   13.00   1.0000   15.0000
omega____ theta____ kappa____ phi______ frames
    -      -13.2412  -57.0000  -90.0000 96

#__ type_ start__ end____ width___ exp.time_
  4 omega  -83.00   13.00   1.0000   15.0000
omega____ theta____ kappa____ phi______ frames
    -      -13.2412  -57.0000  120.0000 96

#__ type_ start__ end____ width___ exp.time_
  5 omega  -83.00  -15.00   1.0000   15.0000
omega____ theta____ kappa____ phi______ frames
    -      -13.2412  -57.0000   90.0000 68

#__ type_ start__ end____ width___ exp.time_
  6 omega   -2.00   23.00   1.0000   15.0000
omega____ theta____ kappa____ phi______ frames
    -      -13.2412  -99.0000  -90.0000 25

#__ type_ start__ end____ width___ exp.time_
  7 omega  -92.00  -16.00   1.0000   15.0000
omega____ theta____ kappa____ phi______ frames
    -      -13.2412  -19.0000  150.0000 76

#__ type_ start__ end____ width___ exp.time_
  8 omega  -16.00   40.00   1.0000   15.0000
omega____ theta____ kappa____ phi______ frames
    -       14.3350  -57.0000   60.0000 56

#__ type_ start__ end____ width___ exp.time_
  9 omega  -37.00    6.00   1.0000   15.0000
omega____ theta____ kappa____ phi______ frames
    -       14.3350  -38.0000  -60.0000 43

#__ type_ start__ end____ width___ exp.time_
 10 omega   36.00   61.00   1.0000   15.0000
omega____ theta____ kappa____ phi______ frames
    -       14.3350 -178.0000  -90.0000 25

#__ type_ start__ end____ width___ exp.time_
 11 omega   35.00   89.00   1.0000   15.0000
omega____ theta____ kappa____ phi______ frames
    -       14.3350  178.0000 -120.0000 54

#__ type_ start__ end____ width___ exp.time_
 12 omega   54.00   93.00   1.0000   15.0000
omega____ theta____ kappa____ phi______ frames
    -       14.3350 -178.0000   90.0000 39
;
_diffrn_measurement_device 'four-circle diffractometer'
_diffrn_measurement_device_type 'Agilent Technologies SuperNova'
_diffrn_measurement_method '\w scans'
_diffrn_orient_matrix_UB_11 0.0205120000
_diffrn_orient_matrix_UB_12 -0.0064904000
_diffrn_orient_matrix_UB_13 -0.0225249000
_diffrn_orient_matrix_UB_21 -0.0211217000
_diffrn_orient_matrix_UB_22 -0.0009166000
_diffrn_orient_matrix_UB_23 -0.0222033000
_diffrn_orient_matrix_UB_31 0.0021241000
_diffrn_orient_matrix_UB_32 0.0536322000
_diffrn_orient_matrix_UB_33 -0.0030982000
_diffrn_radiation_monochromator mirror
_diffrn_radiation_probe x-ray
_diffrn_radiation_type MoK\a
_diffrn_radiation_wavelength 0.71073
_diffrn_reflns_av_R_equivalents 0.0553
_diffrn_reflns_av_unetI/netI 0.0310
_diffrn_reflns_Laue_measured_fraction_full 0.997
_diffrn_reflns_Laue_measured_fraction_max 0.963
_diffrn_reflns_limit_h_max 34
_diffrn_reflns_limit_h_min -34
_diffrn_reflns_limit_k_max 17
_diffrn_reflns_limit_k_min -18
_diffrn_reflns_limit_l_max 31
_diffrn_reflns_limit_l_min -31
_diffrn_reflns_number 145241
_diffrn_reflns_point_group_measured_fraction_full 0.997
_diffrn_reflns_point_group_measured_fraction_max 0.963
_diffrn_reflns_theta_full 25.242
_diffrn_reflns_theta_max 31.177
_diffrn_reflns_theta_min 2.935
_diffrn_source 'SuperNova (Mo) X-ray Source'
_exptl_absorpt_coefficient_mu 0.472
_exptl_absorpt_correction_T_max 0.984
_exptl_absorpt_correction_T_min 0.909
_exptl_absorpt_correction_type gaussian
_exptl_absorpt_process_details
;
CrysAlisPro, Agilent Technologies,
Version 1.171.37.33 (release 27-03-2014 CrysAlis171 .NET)
(compiled Mar 27 2014,17:12:48)
Numerical absorption correction based on gaussian integration over
			a multifaceted crystal model
Empirical absorption correction using spherical harmonics,
 implemented in SCALE3 ABSPACK scaling algorithm.
;
_exptl_crystal_colour 'dark green'
_exptl_crystal_colour_modifier dark
_exptl_crystal_colour_primary green
_exptl_crystal_density_diffrn 1.296
_exptl_crystal_description block
_exptl_crystal_F_000 2912
_exptl_crystal_recrystallization_method THF
_exptl_crystal_size_max 0.5841
_exptl_crystal_size_mid 0.2354
_exptl_crystal_size_min 0.0624
_refine_diff_density_max 0.408
_refine_diff_density_min -0.430
_refine_diff_density_rms 0.060
_refine_ls_extinction_method none
_refine_ls_goodness_of_fit_ref 1.080
_refine_ls_hydrogen_treatment constr
_refine_ls_matrix_type full
_refine_ls_number_parameters 439
_refine_ls_number_reflns 10975
_refine_ls_number_restraints 0
_refine_ls_restrained_S_all 1.080
_refine_ls_R_factor_all 0.0631
_refine_ls_R_factor_gt 0.0460
_refine_ls_shift/su_max 0.000
_refine_ls_shift/su_mean 0.000
_refine_ls_structure_factor_coef Fsqd
_refine_ls_weighting_details 'w=1/[\s^2^(Fo^2^)+(0.0368P)^2^+5.6501P] where P=(Fo^2^+2Fc^2^)/3'
_refine_ls_weighting_scheme calc
_refine_ls_wR_factor_gt 0.1030
_refine_ls_wR_factor_ref 0.1099
_reflns_Friedel_coverage 0.000
_reflns_number_gt 8858
_reflns_number_total 10975
_reflns_threshold_expression 'I > 2\s(I)'
_cod_data_source_file cs6b02281_si_003.cif
_cod_data_source_block se4002
_cod_database_code 4516711
_shelxl_version_number 2014-1
_chemical_oxdiff_formula 'C36 H40 Fe N4 O2'
_chemical_oxdiff_usercomment '@ 120 K ajm278_rc1'
_shelx_space_group_comment
;
The symmetry employed for this shelxl refinement is uniquely defined
by the following loop, which should always be used as a source of
symmetry information in preference to the above space-group names.
They are only intended as comments.
;
_reflns_odcompleteness_completeness 99.73
_reflns_odcompleteness_iscentric 1
_reflns_odcompleteness_theta 26.32
_olex2_refinement_description
;
1. Fixed Uiso
 At 1.2 times of:
  All C(H) groups, All C(H,H) groups
 At 1.5 times of:
  All C(H,H,H) groups, All C(H,H,H,H,H,H) groups
2. Others
 Fixed Sof: H42A(0.5) H42B(0.5) H42C(0.5) H42D(0.5) H42E(0.5) H42F(0.5)
3.a Secondary CH2 refined with riding coordinates:
 C4(H4A,H4B), C5(H5A,H5B), C26(H26A,H26B), C27(H27A,H27B), C45(H45A,H45B),
 C46(H46A,H46B), C47(H47A,H47B), C48(H48A,H48B)
3.b Aromatic/amide H refined with riding coordinates:
 C8(H8), C9(H9), C10(H10), C11(H11), C15(H15), C17(H17), C30(H30), C31(H31),
 C32(H32), C33(H33), C37(H37), C39(H39)
3.c Disordered Me refined as rotating group:
 C42(H42A,H42B,H42C,H42D,H42E,H42F)
3.d Idealised Me refined as rotating group:
 C19(H19A,H19B,H19C), C20(H20A,H20B,H20C), C21(H21A,H21B,H21C), C41(H41A,H41B,
 H41C), C43(H43A,H43B,H43C)
;
_olex2_exptl_crystal_mounting_method 'Mitegen tip, Paratone oil.'
_olex2_submission_original_sample_id ajm278_rc1
_olex2_submission_special_instructions 'No special instructions were received'

loop_
_space_group_symop_operation_xyz
'x, y, z'
'-x+1/2, -y+1/2, z+1/2'
'x+1/2, -y+1/2, -z'
'-x, y, -z+1/2'
'-x, -y, -z'
'x-1/2, y-1/2, -z-1/2'
'-x-1/2, y-1/2, z'
'x, -y, z-1/2'

loop_
_atom_site_label
_atom_site_type_symbol
_atom_site_fract_x
_atom_site_fract_y
_atom_site_fract_z
_atom_site_U_iso_or_equiv
_atom_site_adp_type
_atom_site_occupancy
_atom_site_site_symmetry_order
_atom_site_calc_flag
_atom_site_refinement_flags_posn
_atom_site_refinement_flags_occupancy
Fe22 Fe 0.16838(2) 0.23900(2) 0.06264(2) 0.01564(6) Uani 1 1 d . .
O12 O 0.16939(5) 0.14174(9) -0.00099(5) 0.0218(2) Uani 1 1 d . .
O34 O 0.21709(5) 0.24501(8) 0.12970(5) 0.0216(2) Uani 1 1 d . .
N1 N 0.05260(6) 0.24921(10) 0.12058(6) 0.0210(3) Uani 1 1 d . .
N3 N 0.05248(5) 0.17633(10) 0.03292(6) 0.0205(3) Uani 1 1 d . .
N23 N 0.17510(6) 0.43844(10) -0.00910(6) 0.0202(3) Uani 1 1 d . .
N25 N 0.20813(5) 0.45186(9) 0.08121(6) 0.0179(2) Uani 1 1 d . .
C2 C 0.08513(6) 0.22009(11) 0.07495(7) 0.0178(3) Uani 1 1 d . .
C4 C -0.00766(7) 0.18142(15) 0.04875(8) 0.0279(4) Uani 1 1 d . .
H4A H -0.0255 0.1136 0.0458 0.033 Uiso 1 1 calc R .
H4B H -0.0278 0.2299 0.0226 0.033 Uiso 1 1 calc R .
C5 C -0.00610(7) 0.21884(16) 0.11340(9) 0.0319(4) Uani 1 1 d . .
H5A H -0.0314 0.2774 0.1194 0.038 Uiso 1 1 calc R .
H5B H -0.0162 0.1638 0.1417 0.038 Uiso 1 1 calc R .
C6 C 0.07001(7) 0.13518(12) -0.02293(7) 0.0199(3) Uani 1 1 d . .
C7 C 0.12723(7) 0.11842(11) -0.03674(7) 0.0198(3) Uani 1 1 d . .
C8 C 0.13922(8) 0.07330(13) -0.09223(8) 0.0267(3) Uani 1 1 d . .
H8 H 0.1770 0.0602 -0.1022 0.032 Uiso 1 1 calc R .
C9 C 0.09822(9) 0.04709(14) -0.13304(8) 0.0328(4) Uani 1 1 d . .
H9 H 0.1080 0.0165 -0.1701 0.039 Uiso 1 1 calc R .
C10 C 0.04309(9) 0.06552(15) -0.11959(8) 0.0347(4) Uani 1 1 d . .
H10 H 0.0148 0.0487 -0.1476 0.042 Uiso 1 1 calc R .
C11 C 0.02934(8) 0.10886(14) -0.06479(8) 0.0285(4) Uani 1 1 d . .
H11 H -0.0087 0.1209 -0.0556 0.034 Uiso 1 1 calc R .
C13 C 0.07438(7) 0.27965(12) 0.17789(7) 0.0201(3) Uani 1 1 d . .
C14 C 0.09501(7) 0.20541(12) 0.21671(7) 0.0217(3) Uani 1 1 d . .
C15 C 0.11552(7) 0.23630(13) 0.27209(7) 0.0236(3) Uani 1 1 d . .
H15 H 0.1297 0.1864 0.2988 0.028 Uiso 1 1 calc R .
C16 C 0.11585(7) 0.33785(13) 0.28947(8) 0.0250(3) Uani 1 1 d . .
C17 C 0.09475(8) 0.40964(13) 0.24989(8) 0.0310(4) Uani 1 1 d . .
H17 H 0.0945 0.4794 0.2613 0.037 Uiso 1 1 calc R .
C18 C 0.07388(8) 0.38245(13) 0.19387(8) 0.0282(4) Uani 1 1 d . .
C19 C 0.09623(9) 0.09460(13) 0.19904(9) 0.0353(4) Uani 1 1 d . .
H19A H 0.0605 0.0759 0.1809 0.053 Uiso 1 1 calc GR .
H19B H 0.1027 0.0526 0.2347 0.053 Uiso 1 1 calc GR .
H19C H 0.1262 0.0833 0.1701 0.053 Uiso 1 1 calc GR .
C20 C 0.13946(9) 0.37006(16) 0.34907(8) 0.0346(4) Uani 1 1 d . .
H20A H 0.1477 0.3095 0.3732 0.052 Uiso 1 1 calc GR .
H20B H 0.1123 0.4126 0.3702 0.052 Uiso 1 1 calc GR .
H20C H 0.1737 0.4090 0.3426 0.052 Uiso 1 1 calc GR .
C21 C 0.05215(12) 0.46285(15) 0.15164(10) 0.0517(7) Uani 1 1 d . .
H21A H 0.0757 0.4655 0.1159 0.077 Uiso 1 1 calc GR .
H21B H 0.0527 0.5293 0.1717 0.077 Uiso 1 1 calc GR .
H21C H 0.0139 0.4460 0.1400 0.077 Uiso 1 1 calc GR .
C24 C 0.18451(6) 0.38724(11) 0.04167(7) 0.0166(3) Uani 1 1 d . .
C26 C 0.21316(8) 0.55677(12) 0.05723(8) 0.0243(3) Uani 1 1 d . .
H26A H 0.2522 0.5809 0.0589 0.029 Uiso 1 1 calc R .
H26B H 0.1892 0.6048 0.0797 0.029 Uiso 1 1 calc R .
C27 C 0.19353(8) 0.54577(12) -0.00714(8) 0.0269(4) Uani 1 1 d . .
H27A H 0.1624 0.5929 -0.0160 0.032 Uiso 1 1 calc R .
H27B H 0.2242 0.5584 -0.0358 0.032 Uiso 1 1 calc R .
C28 C 0.22570(6) 0.42892(11) 0.14047(7) 0.0173(3) Uani 1 1 d . .
C29 C 0.22933(6) 0.32712(11) 0.16203(7) 0.0178(3) Uani 1 1 d . .
C30 C 0.24855(7) 0.31345(12) 0.22064(7) 0.0231(3) Uani 1 1 d . .
H30 H 0.2511 0.2462 0.2361 0.028 Uiso 1 1 calc R .
C31 C 0.26399(7) 0.39397(13) 0.25707(8) 0.0267(4) Uani 1 1 d . .
H31 H 0.2770 0.3816 0.2966 0.032 Uiso 1 1 calc R .
C32 C 0.26029(7) 0.49250(13) 0.23554(8) 0.0264(4) Uani 1 1 d . .
H32 H 0.2706 0.5483 0.2603 0.032 Uiso 1 1 calc R .
C33 C 0.24147(7) 0.50965(12) 0.17765(8) 0.0231(3) Uani 1 1 d . .
H33 H 0.2393 0.5775 0.1630 0.028 Uiso 1 1 calc R .
C35 C 0.15273(6) 0.39431(11) -0.06255(7) 0.0177(3) Uani 1 1 d . .
C36 C 0.18868(7) 0.35391(12) -0.10551(8) 0.0225(3) Uani 1 1 d . .
C37 C 0.16598(8) 0.31769(13) -0.15855(8) 0.0295(4) Uani 1 1 d . .
H37 H 0.1902 0.2918 -0.1885 0.035 Uiso 1 1 calc R .
C38 C 0.10924(8) 0.31803(13) -0.16929(8) 0.0291(4) Uani 1 1 d . .
C39 C 0.07443(7) 0.35633(13) -0.12512(8) 0.0263(3) Uani 1 1 d . .
H39 H 0.0353 0.3557 -0.1315 0.032 Uiso 1 1 calc R .
C40 C 0.09528(7) 0.39560(12) -0.07180(7) 0.0203(3) Uani 1 1 d . .
C41 C 0.25026(8) 0.34557(17) -0.09387(11) 0.0405(5) Uani 1 1 d . .
H41A H 0.2575 0.2872 -0.0676 0.061 Uiso 1 1 calc GR .
H41B H 0.2635 0.4080 -0.0745 0.061 Uiso 1 1 calc GR .
H41C H 0.2699 0.3361 -0.1319 0.061 Uiso 1 1 calc GR .
C42 C 0.08599(12) 0.27621(18) -0.22729(10) 0.0509(6) Uani 1 1 d . .
H42A H 0.0482 0.3023 -0.2334 0.076 Uiso 0.5 1 calc GR P
H42B H 0.0850 0.2016 -0.2253 0.076 Uiso 0.5 1 calc GR P
H42C H 0.1097 0.2976 -0.2607 0.076 Uiso 0.5 1 calc GR P
H42D H 0.1137 0.2320 -0.2463 0.076 Uiso 0.5 1 calc GR P
H42E H 0.0769 0.3327 -0.2543 0.076 Uiso 0.5 1 calc GR P
H42F H 0.0522 0.2368 -0.2189 0.076 Uiso 0.5 1 calc GR P
C43 C 0.05662(8) 0.43934(15) -0.02556(9) 0.0322(4) Uani 1 1 d . .
H43A H 0.0638 0.5124 -0.0212 0.048 Uiso 1 1 calc GR .
H43B H 0.0628 0.4052 0.0129 0.048 Uiso 1 1 calc GR .
H43C H 0.0180 0.4289 -0.0383 0.048 Uiso 1 1 calc GR .
O44 O 0.11016(6) 0.74088(11) 0.04806(7) 0.0380(3) Uani 1 1 d . .
C45 C 0.10299(10) 0.75044(15) 0.11105(10) 0.0408(5) Uani 1 1 d . .
H45A H 0.1276 0.7018 0.1322 0.049 Uiso 1 1 calc R .
H45B H 0.0640 0.7352 0.1221 0.049 Uiso 1 1 calc R .
C46 C 0.11752(9) 0.85887(16) 0.12875(10) 0.0386(5) Uani 1 1 d . .
H46A H 0.0851 0.8936 0.1470 0.046 Uiso 1 1 calc R .
H46B H 0.1489 0.8600 0.1575 0.046 Uiso 1 1 calc R .
C47 C 0.13370(9) 0.90899(17) 0.07005(11) 0.0441(5) Uani 1 1 d . .
H47A H 0.1023 0.9485 0.0532 0.053 Uiso 1 1 calc R .
H47B H 0.1661 0.9547 0.0754 0.053 Uiso 1 1 calc R .
C48 C 0.14817(9) 0.81957(19) 0.03064(10) 0.0445(5) Uani 1 1 d . .
H48A H 0.1433 0.8371 -0.0122 0.053 Uiso 1 1 calc R .
H48B H 0.1871 0.7979 0.0373 0.053 Uiso 1 1 calc R .

loop_
_atom_site_aniso_label
_atom_site_aniso_U_11
_atom_site_aniso_U_22
_atom_site_aniso_U_33
_atom_site_aniso_U_23
_atom_site_aniso_U_13
_atom_site_aniso_U_12
Fe22 0.01809(10) 0.01417(10) 0.01467(11) -0.00041(7) -0.00247(8) -0.00069(7)
O12 0.0234(5) 0.0229(5) 0.0192(6) -0.0051(4) -0.0025(4) 0.0028(4)
O34 0.0284(6) 0.0146(5) 0.0217(6) -0.0009(4) -0.0092(5) 0.0012(4)
N1 0.0212(6) 0.0246(7) 0.0172(7) -0.0026(5) -0.0004(5) 0.0009(5)
N3 0.0195(6) 0.0256(7) 0.0163(7) -0.0023(5) -0.0018(5) -0.0023(5)
N23 0.0274(7) 0.0157(6) 0.0175(7) 0.0021(5) -0.0038(5) -0.0008(5)
N25 0.0215(6) 0.0140(5) 0.0183(6) 0.0020(5) -0.0021(5) -0.0011(5)
C2 0.0233(7) 0.0148(6) 0.0154(7) 0.0006(5) -0.0013(5) -0.0001(5)
C4 0.0186(7) 0.0409(10) 0.0241(9) -0.0027(7) -0.0013(6) -0.0022(7)
C5 0.0215(8) 0.0477(11) 0.0265(9) -0.0064(8) 0.0029(7) -0.0007(7)
C6 0.0256(7) 0.0196(7) 0.0146(7) -0.0015(5) -0.0024(6) -0.0034(6)
C7 0.0275(8) 0.0157(7) 0.0163(7) -0.0014(5) -0.0026(6) -0.0008(6)
C8 0.0366(9) 0.0236(8) 0.0198(8) -0.0036(6) 0.0017(7) 0.0026(7)
C9 0.0512(11) 0.0296(9) 0.0177(8) -0.0080(7) -0.0017(8) -0.0028(8)
C10 0.0450(11) 0.0391(10) 0.0200(9) -0.0063(7) -0.0104(8) -0.0121(8)
C11 0.0291(8) 0.0341(9) 0.0222(9) -0.0021(7) -0.0056(7) -0.0079(7)
C13 0.0236(7) 0.0221(7) 0.0147(7) -0.0029(6) 0.0018(6) 0.0007(6)
C14 0.0265(8) 0.0201(7) 0.0185(8) -0.0017(6) 0.0015(6) 0.0001(6)
C15 0.0282(8) 0.0246(8) 0.0181(8) 0.0005(6) -0.0012(6) 0.0001(6)
C16 0.0275(8) 0.0295(8) 0.0178(8) -0.0065(6) 0.0020(6) -0.0012(7)
C17 0.0455(11) 0.0212(8) 0.0264(9) -0.0079(7) -0.0006(8) 0.0026(7)
C18 0.0414(10) 0.0216(8) 0.0215(8) -0.0020(6) -0.0017(7) 0.0056(7)
C19 0.0559(12) 0.0198(8) 0.0303(10) -0.0025(7) -0.0122(9) 0.0021(8)
C20 0.0405(10) 0.0391(10) 0.0241(9) -0.0112(8) -0.0041(8) -0.0019(8)
C21 0.0952(19) 0.0239(9) 0.0359(12) -0.0019(8) -0.0192(12) 0.0158(11)
C24 0.0148(6) 0.0175(7) 0.0174(7) 0.0005(5) -0.0001(5) 0.0010(5)
C26 0.0347(9) 0.0147(7) 0.0235(8) 0.0030(6) -0.0046(7) -0.0022(6)
C27 0.0407(10) 0.0170(7) 0.0230(9) 0.0051(6) -0.0048(7) -0.0043(7)
C28 0.0167(6) 0.0180(7) 0.0171(7) 0.0012(5) -0.0024(5) -0.0006(5)
C29 0.0173(6) 0.0167(7) 0.0195(7) -0.0001(5) -0.0033(5) 0.0000(5)
C30 0.0272(8) 0.0198(7) 0.0223(8) 0.0021(6) -0.0070(6) -0.0008(6)
C31 0.0337(9) 0.0269(8) 0.0195(8) 0.0000(6) -0.0092(7) -0.0024(7)
C32 0.0333(9) 0.0228(8) 0.0233(9) -0.0055(6) -0.0071(7) -0.0024(7)
C33 0.0293(8) 0.0163(7) 0.0238(8) -0.0011(6) -0.0038(6) -0.0015(6)
C35 0.0215(7) 0.0176(6) 0.0139(7) 0.0027(5) -0.0001(6) 0.0028(5)
C36 0.0231(7) 0.0213(7) 0.0231(8) 0.0024(6) 0.0061(6) 0.0049(6)
C37 0.0437(10) 0.0254(8) 0.0194(8) -0.0012(6) 0.0101(7) 0.0068(7)
C38 0.0481(11) 0.0226(8) 0.0167(8) 0.0004(6) -0.0064(7) 0.0012(7)
C39 0.0265(8) 0.0266(8) 0.0259(9) 0.0035(7) -0.0084(7) 0.0005(6)
C40 0.0217(7) 0.0222(7) 0.0169(8) 0.0035(6) 0.0015(6) 0.0036(6)
C41 0.0239(8) 0.0437(11) 0.0537(13) -0.0005(10) 0.0103(9) 0.0079(8)
C42 0.0869(19) 0.0401(11) 0.0258(11) -0.0059(9) -0.0194(11) 0.0009(12)
C43 0.0267(8) 0.0419(10) 0.0280(10) 0.0009(8) 0.0074(7) 0.0104(7)
O44 0.0386(8) 0.0382(8) 0.0373(8) -0.0024(6) -0.0009(6) 0.0011(6)
C45 0.0537(13) 0.0289(10) 0.0398(12) 0.0060(8) 0.0141(10) 0.0060(9)
C46 0.0337(10) 0.0390(11) 0.0432(12) -0.0022(9) -0.0038(9) -0.0019(8)
C47 0.0296(9) 0.0388(11) 0.0638(15) 0.0197(10) -0.0102(10) -0.0104(8)
C48 0.0306(10) 0.0661(15) 0.0369(12) 0.0158(11) 0.0041(9) 0.0021(10)

loop_
_atom_type_symbol
_atom_type_description
_atom_type_scat_dispersion_real
_atom_type_scat_dispersion_imag
_atom_type_scat_source
C C 0.0033 0.0016 'International Tables Vol C Tables 4.2.6.8 and 6.1.1.4'
H H 0.0000 0.0000 'International Tables Vol C Tables 4.2.6.8 and 6.1.1.4'
Fe Fe 0.3463 0.8444 'International Tables Vol C Tables 4.2.6.8 and 6.1.1.4'
N N 0.0061 0.0033 'International Tables Vol C Tables 4.2.6.8 and 6.1.1.4'
O O 0.0106 0.0060 'International Tables Vol C Tables 4.2.6.8 and 6.1.1.4'

loop_
_exptl_crystal_face_index_h
_exptl_crystal_face_index_k
_exptl_crystal_face_index_l
_exptl_crystal_face_perp_dist
_exptl_oxdiff_crystal_face_indexfrac_h
_exptl_oxdiff_crystal_face_indexfrac_k
_exptl_oxdiff_crystal_face_indexfrac_l
_exptl_oxdiff_crystal_face_x
_exptl_oxdiff_crystal_face_y
_exptl_oxdiff_crystal_face_z
-5 -2 1 0.2007 -5.0004 -2.0000 1.0000 -0.1121 0.0852 -0.1210
-5 0 1 0.1271 -5.0005 -0.0000 1.0001 -0.1251 0.0834 -0.0137
5 5 -1 0.1686 5.0003 4.9999 -0.9999 0.0926 -0.0880 0.2819
5 0 -1 0.1084 5.0005 0.0000 -1.0001 0.1251 -0.0834 0.0137
0 -5 1 0.3118 0.0002 -4.9999 0.9999 0.0099 -0.0176 -0.2713
1 0 5 0.0312 1.0001 -0.0000 5.0002 -0.0921 -0.1321 -0.0134
-1 0 -5 0.0312 -1.0001 0.0000 -5.0002 0.0921 0.1321 0.0134

loop_
_geom_angle_atom_site_label_1
_geom_angle_atom_site_label_2
_geom_angle_atom_site_label_3
_geom_angle
O12 Fe22 C2 91.80(5)
O12 Fe22 C24 117.71(6)
O34 Fe22 O12 127.25(5)
O34 Fe22 C2 120.25(6)
O34 Fe22 C24 91.38(5)
C2 Fe22 C24 109.53(6)
C7 O12 Fe22 126.33(10)
C29 O34 Fe22 126.65(9)
C2 N1 C5 113.46(13)
C2 N1 C13 122.90(13)
C13 N1 C5 121.31(13)
C2 N3 C4 112.30(13)
C2 N3 C6 126.74(13)
C6 N3 C4 120.82(13)
C24 N23 C27 113.80(13)
C24 N23 C35 124.53(13)
C35 N23 C27 121.55(13)
C24 N25 C26 112.46(13)
C24 N25 C28 126.93(13)
C28 N25 C26 120.58(12)
N1 C2 Fe22 129.91(11)
N1 C2 N3 108.10(13)
N3 C2 Fe22 121.93(11)
N3 C4 C5 102.42(13)
N1 C5 C4 102.34(14)
N3 C6 C7 122.24(14)
C11 C6 N3 118.27(15)
C11 C6 C7 119.48(15)
O12 C7 C6 124.82(14)
O12 C7 C8 118.18(15)
C8 C7 C6 117.00(15)
C9 C8 C7 122.65(17)
C10 C9 C8 119.75(17)
C9 C10 C11 119.46(17)
C10 C11 C6 121.64(17)
C14 C13 N1 119.18(14)
C14 C13 C18 121.30(15)
C18 C13 N1 119.51(15)
C13 C14 C19 121.22(15)
C15 C14 C13 118.31(15)
C15 C14 C19 120.45(15)
C16 C15 C14 122.02(16)
C15 C16 C20 121.22(17)
C17 C16 C15 118.16(16)
C17 C16 C20 120.61(16)
C16 C17 C18 121.92(16)
C13 C18 C21 121.31(16)
C17 C18 C13 118.28(16)
C17 C18 C21 120.41(16)
N23 C24 Fe22 129.97(11)
N23 C24 N25 108.04(13)
N25 C24 Fe22 122.00(11)
N25 C26 C27 103.17(12)
N23 C27 C26 102.22(12)
N25 C28 C29 122.15(13)
C33 C28 N25 118.19(13)
C33 C28 C29 119.63(14)
O34 C29 C28 124.32(14)
O34 C29 C30 118.46(13)
C30 C29 C28 117.20(14)
C31 C30 C29 122.67(15)
C32 C31 C30 119.54(16)
C31 C32 C33 119.77(15)
C32 C33 C28 121.20(15)
C36 C35 N23 119.63(14)
C36 C35 C40 121.00(15)
C40 C35 N23 119.33(14)
C35 C36 C41 121.14(16)
C37 C36 C35 118.26(15)
C37 C36 C41 120.55(16)
C38 C37 C36 122.25(16)
C37 C38 C39 118.16(16)
C37 C38 C42 120.70(19)
C39 C38 C42 121.13(19)
C38 C39 C40 121.70(16)
C35 C40 C43 120.95(15)
C39 C40 C35 118.59(15)
C39 C40 C43 120.46(15)
C45 O44 C48 106.38(16)
O44 C45 C46 108.20(17)
C47 C46 C45 103.93(18)
C48 C47 C46 103.03(17)
O44 C48 C47 104.83(16)

loop_
_geom_bond_atom_site_label_1
_geom_bond_atom_site_label_2
_geom_bond_distance
Fe22 O12 1.9098(11)
Fe22 O34 1.9017(11)
Fe22 C2 2.0341(16)
Fe22 C24 2.0385(15)
O12 C7 1.3253(19)
O34 C29 1.3301(18)
N1 C2 1.340(2)
N1 C5 1.474(2)
N1 C13 1.439(2)
N3 C2 1.3510(19)
N3 C4 1.489(2)
N3 C6 1.422(2)
N23 C24 1.337(2)
N23 C27 1.477(2)
N23 C35 1.431(2)
N25 C24 1.3493(19)
N25 C26 1.4825(19)
N25 C28 1.421(2)
C4 C5 1.525(3)
C6 C7 1.426(2)
C6 C11 1.395(2)
C7 C8 1.403(2)
C8 C9 1.385(3)
C9 C10 1.380(3)
C10 C11 1.389(3)
C13 C14 1.395(2)
C13 C18 1.396(2)
C14 C15 1.391(2)
C14 C19 1.507(2)
C15 C16 1.388(2)
C16 C17 1.388(3)
C16 C20 1.507(2)
C17 C18 1.394(3)
C18 C21 1.508(3)
C26 C27 1.519(2)
C28 C29 1.423(2)
C28 C33 1.398(2)
C29 C30 1.399(2)
C30 C31 1.384(2)
C31 C32 1.383(2)
C32 C33 1.388(2)
C35 C36 1.395(2)
C35 C40 1.396(2)
C36 C37 1.387(3)
C36 C41 1.506(3)
C37 C38 1.384(3)
C38 C39 1.387(3)
C38 C42 1.513(3)
C39 C40 1.390(2)
C40 C43 1.503(2)
O44 C45 1.422(3)
O44 C48 1.432(3)
C45 C46 1.518(3)
C46 C47 1.517(3)
C47 C48 1.508(3)

loop_
_geom_hbond_atom_site_label_D
_geom_hbond_atom_site_label_H
_geom_hbond_atom_site_label_A
_geom_hbond_distance_DH
_geom_hbond_distance_HA
_geom_hbond_distance_DA
_geom_hbond_angle_DHA
_geom_hbond_site_symmetry_A
C4 H4B O44 0.99 2.56 3.431(2) 146.9 5_565
C26 H26A O12 0.99 2.45 3.301(2) 144.4 7_665
C33 H33 O34 0.95 2.55 3.4177(19) 152.4 7_665

loop_
_geom_torsion_atom_site_label_1
_geom_torsion_atom_site_label_2
_geom_torsion_atom_site_label_3
_geom_torsion_atom_site_label_4
_geom_torsion
Fe22 O12 C7 C6 -21.7(2)
Fe22 O12 C7 C8 158.71(12)
Fe22 O34 C29 C28 -24.8(2)
Fe22 O34 C29 C30 157.04(12)
O12 C7 C8 C9 -179.28(16)
O34 C29 C30 C31 177.93(16)
N1 C13 C14 C15 -179.55(14)
N1 C13 C14 C19 1.6(2)
N1 C13 C18 C17 179.39(16)
N1 C13 C18 C21 -1.4(3)
N3 C4 C5 N1 11.08(18)
N3 C6 C7 O12 -2.3(2)
N3 C6 C7 C8 177.27(14)
N3 C6 C11 C10 -178.09(16)
N23 C35 C36 C37 -175.87(14)
N23 C35 C36 C41 6.6(2)
N23 C35 C40 C39 177.28(14)
N23 C35 C40 C43 -2.1(2)
N25 C26 C27 N23 5.13(17)
N25 C28 C29 O34 0.2(2)
N25 C28 C29 C30 178.35(14)
N25 C28 C33 C32 -178.48(15)
C2 N1 C5 C4 -10.1(2)
C2 N1 C13 C14 -74.2(2)
C2 N1 C13 C18 106.50(19)
C2 N3 C4 C5 -9.91(19)
C2 N3 C6 C7 12.0(2)
C2 N3 C6 C11 -169.27(16)
C4 N3 C2 Fe22 -173.44(11)
C4 N3 C2 N1 4.00(18)
C4 N3 C6 C7 -172.68(15)
C4 N3 C6 C11 6.1(2)
C5 N1 C2 Fe22 -178.61(13)
C5 N1 C2 N3 4.22(19)
C5 N1 C13 C14 87.3(2)
C5 N1 C13 C18 -91.9(2)
C6 N3 C2 Fe22 2.3(2)
C6 N3 C2 N1 179.70(14)
C6 N3 C4 C5 174.11(15)
C6 C7 C8 C9 1.1(2)
C7 C6 C11 C10 0.7(3)
C7 C8 C9 C10 0.1(3)
C8 C9 C10 C11 -0.9(3)
C9 C10 C11 C6 0.5(3)
C11 C6 C7 O12 178.93(15)
C11 C6 C7 C8 -1.5(2)
C13 N1 C2 Fe22 -15.7(2)
C13 N1 C2 N3 167.09(14)
C13 N1 C5 C4 -173.27(14)
C13 C14 C15 C16 0.1(3)
C14 C13 C18 C17 0.1(3)
C14 C13 C18 C21 179.3(2)
C14 C15 C16 C17 0.2(3)
C14 C15 C16 C20 -178.57(17)
C15 C16 C17 C18 -0.4(3)
C16 C17 C18 C13 0.2(3)
C16 C17 C18 C21 -179.0(2)
C18 C13 C14 C15 -0.3(3)
C18 C13 C14 C19 -179.16(18)
C19 C14 C15 C16 178.99(17)
C20 C16 C17 C18 178.41(18)
C24 N23 C27 C26 -4.05(19)
C24 N23 C35 C36 -90.54(19)
C24 N23 C35 C40 91.68(19)
C24 N25 C26 C27 -5.21(18)
C24 N25 C28 C29 11.6(2)
C24 N25 C28 C33 -170.43(15)
C26 N25 C24 Fe22 -177.02(11)
C26 N25 C24 N23 2.85(18)
C26 N25 C28 C29 -170.44(14)
C26 N25 C28 C33 7.5(2)
C27 N23 C24 Fe22 -179.21(12)
C27 N23 C24 N25 0.94(18)
C27 N23 C35 C36 85.24(19)
C27 N23 C35 C40 -92.54(19)
C28 N25 C24 Fe22 1.1(2)
C28 N25 C24 N23 -179.07(14)
C28 N25 C26 C27 176.57(14)
C28 C29 C30 C31 -0.4(2)
C29 C28 C33 C32 -0.5(2)
C29 C30 C31 C32 0.3(3)
C30 C31 C32 C33 -0.4(3)
C31 C32 C33 C28 0.4(3)
C33 C28 C29 O34 -177.76(15)
C33 C28 C29 C30 0.4(2)
C35 N23 C24 Fe22 -3.1(2)
C35 N23 C24 N25 177.01(14)
C35 N23 C27 C26 179.75(14)
C35 C36 C37 C38 -1.7(3)
C36 C35 C40 C39 -0.5(2)
C36 C35 C40 C43 -179.87(15)
C36 C37 C38 C39 0.1(3)
C36 C37 C38 C42 -178.95(17)
C37 C38 C39 C40 1.4(3)
C38 C39 C40 C35 -1.2(2)
C38 C39 C40 C43 178.21(16)
C40 C35 C36 C37 1.9(2)
C40 C35 C36 C41 -175.61(16)
C41 C36 C37 C38 175.78(17)
C42 C38 C39 C40 -179.56(17)
O44 C45 C46 C47 -0.2(2)
C45 O44 C48 C47 -36.5(2)
C45 C46 C47 C48 -20.9(2)
C46 C47 C48 O44 35.3(2)
C48 O44 C45 C46 22.8(2)
